data_4064140
loop_
_publ_author_name
'Fulmer, Gregory R.'
'Kaminsky, Werner'
'Kemp, Richard A.'
'Goldberg, Karen I.'

_publ_section_title
;
 Syntheses and Characterization of Palladium Complexes with a Hemilabile
 &#x201C;PCO&#x201D; Pincer Ligand
;
_journal_issue 6
_journal_name_full Organometallics
_journal_page_first 1627
_journal_paper_doi 10.1021/om101150y
_journal_volume 30
_journal_year 2011
_chemical_formula_moiety 'C18 H29 O4 P Pd, 1.5(C6 D6)'
_chemical_formula_sum 'C27 H29 D9 O4 P Pd'
_chemical_formula_weight 573
_chemical_name_common (tBuPCO)PdO(CO)OH
_chemical_name_systematic (8)
_space_group_IT_number 14
_symmetry_cell_setting monoclinic
_symmetry_Int_Tables_number 14
_symmetry_space_group_name_Hall '-P 2ybc'
_symmetry_space_group_name_H-M 'P 1 21/c 1'
_atom_sites_solution_hydrogens geom
_atom_sites_solution_primary direct
_atom_sites_solution_secondary difmap
_audit_creation_method 'WinGX routine CIF_UPDATE'
_cell_angle_alpha 90
_cell_angle_beta 94.3110(10)
_cell_angle_gamma 90
_cell_formula_units_Z 4
_cell_length_a 9.6066(2)
_cell_length_b 10.5079(2)
_cell_length_c 25.9114(5)
_cell_measurement_reflns_used 350
_cell_measurement_temperature 110(2)
_cell_measurement_theta_max 20
_cell_measurement_theta_min 3
_cell_volume 2608.23(9)
_computing_cell_refinement 'SAINT (Bruker, 2007)'
_computing_data_collection 'APEX2 (Bruker, 2007)'
_computing_data_reduction 'SAINT (Bruker, 2007)'
_computing_molecular_graphics 'ORTEP-3 for Windows (Farrugia, 1997)'
_computing_publication_material 'SHELXL-97 (Sheldrick, 1997)'
_computing_structure_refinement 'SHELXL-97 (Sheldrick, 2008)'
_computing_structure_solution 'SHELXS97 (Sheldrick, 1997)'
_diffrn_ambient_temperature 110(2)
_diffrn_measured_fraction_theta_full 1
_diffrn_measured_fraction_theta_max 1
_diffrn_measurement_device_type 'Bruker APEXII CCD area-detector'
_diffrn_measurement_method '\f and \w scans'
_diffrn_radiation_monochromator graphite
_diffrn_radiation_type MoK\a
_diffrn_radiation_wavelength 0.71073
_diffrn_reflns_av_R_equivalents 0.0252
_diffrn_reflns_av_unetI/netI 0.0154
_diffrn_reflns_limit_h_max 14
_diffrn_reflns_limit_h_min -14
_diffrn_reflns_limit_k_max 16
_diffrn_reflns_limit_k_min -16
_diffrn_reflns_limit_l_max 39
_diffrn_reflns_limit_l_min -39
_diffrn_reflns_number 70254
_diffrn_reflns_theta_full 25
_diffrn_reflns_theta_max 33.19
_diffrn_reflns_theta_min 1.58
_diffrn_source 'fine-focus sealed tube'
_exptl_absorpt_coefficient_mu 0.803
_exptl_absorpt_correction_T_max 0.8959
_exptl_absorpt_correction_T_min 0.7947
_exptl_absorpt_correction_type multi-scan
_exptl_absorpt_process_details '(SADABS; Bruker, 2007)'
_exptl_crystal_colour colorless
_exptl_crystal_density_diffrn 1.459
_exptl_crystal_density_method 'not measured'
_exptl_crystal_description prism
_exptl_crystal_F_000 1172
_exptl_crystal_size_max 0.3
_exptl_crystal_size_mid 0.23
_exptl_crystal_size_min 0.14
_refine_diff_density_max 0.473
_refine_diff_density_min -0.582
_refine_diff_density_rms 0.063
_refine_ls_extinction_method none
_refine_ls_goodness_of_fit_ref 1.106
_refine_ls_hydrogen_treatment mixed
_refine_ls_matrix_type full
_refine_ls_number_parameters 298
_refine_ls_number_reflns 9975
_refine_ls_number_restraints 0
_refine_ls_restrained_S_all 1.106
_refine_ls_R_factor_all 0.0235
_refine_ls_R_factor_gt 0.0204
_refine_ls_shift/su_max 0.006
_refine_ls_shift/su_mean 0
_refine_ls_structure_factor_coef Fsqd
_refine_ls_weighting_details 'calc w=1/[\s^2^(Fo^2^)+(0.0177P)^2^+1.4083P] where P=(Fo^2^+2Fc^2^)/3'
_refine_ls_weighting_scheme calc
_refine_ls_wR_factor_gt 0.0484
_refine_ls_wR_factor_ref 0.0499
_reflns_number_gt 9216
_reflns_number_total 9975
_reflns_threshold_expression >2\s(I)
_cod_data_source_file om101150y_si_002.cif
_cod_data_source_block (8)
_cod_database_code 4064140

loop_
_symmetry_equiv_pos_as_xyz
'x, y, z'
'-x, y+1/2, -z+1/2'
'-x, -y, -z'
'x, -y-1/2, z-1/2'

loop_
_atom_site_label
_atom_site_type_symbol
_atom_site_fract_x
_atom_site_fract_y
_atom_site_fract_z
_atom_site_U_iso_or_equiv
_atom_site_adp_type
_atom_site_occupancy
_atom_site_symmetry_multiplicity
_atom_site_calc_flag
_atom_site_refinement_flags
C1 C 0.45318(10) 1.12673(9) 0.12058(4) 0.01242(16) Uani 1 1 d .
C2 C 0.32754(10) 1.05902(10) 0.12147(4) 0.01355(16) Uani 1 1 d .
C3 C 0.20648(11) 1.12047(11) 0.13463(4) 0.01671(18) Uani 1 1 d .
H3 H 0.12333 1.07539 0.13531 0.02 Uiso 1 1 d R
C4 C 0.21062(11) 1.24967(11) 0.14675(4) 0.01851(19) Uani 1 1 d .
H4 H 0.13066 1.29011 0.15658 0.022 Uiso 1 1 d R
C5 C 0.33352(11) 1.31852(10) 0.14424(4) 0.01722(18) Uani 1 1 d .
H5 H 0.33494 1.40514 0.15162 0.021 Uiso 1 1 d R
C6 C 0.45492(11) 1.25783(10) 0.13064(4) 0.01410(17) Uani 1 1 d .
C7 C 0.58500(12) 1.33259(10) 0.12393(5) 0.01820(19) Uani 1 1 d .
H7A H 0.56986 1.3897 0.09463 0.022 Uiso 1 1 d R
H7B H 0.60847 1.3834 0.15461 0.022 Uiso 1 1 d R
C8 C 0.33150(10) 0.92067(10) 0.10655(4) 0.01506(17) Uani 1 1 d .
H8A H 0.29574 0.90936 0.07084 0.018 Uiso 1 1 d R
H8B H 0.27524 0.8704 0.1285 0.018 Uiso 1 1 d R
C9 C 0.54161(11) 0.80557(10) 0.18220(4) 0.01435(17) Uani 1 1 d .
C10 C 0.48678(13) 0.90625(12) 0.21866(4) 0.0208(2) Uani 1 1 d .
H10A H 0.38847 0.9182 0.21061 0.031 Uiso 1 1 d R
H10B H 0.53465 0.98527 0.21429 0.031 Uiso 1 1 d R
H10C H 0.503 0.87814 0.25385 0.031 Uiso 1 1 d R
C11 C 0.46275(13) 0.68090(11) 0.18923(5) 0.0212(2) Uani 1 1 d .
H11A H 0.47059 0.65724 0.22511 0.032 Uiso 1 1 d R
H11B H 0.50208 0.61509 0.16914 0.032 Uiso 1 1 d R
H11C H 0.36612 0.69219 0.17784 0.032 Uiso 1 1 d R
C12 C 0.69783(12) 0.78650(12) 0.19736(4) 0.0205(2) Uani 1 1 d .
H12A H 0.71118 0.76792 0.23367 0.031 Uiso 1 1 d R
H12B H 0.74775 0.8627 0.18996 0.031 Uiso 1 1 d R
H12C H 0.73222 0.71697 0.17793 0.031 Uiso 1 1 d R
C13 C 0.53998(11) 0.75033(10) 0.06398(4) 0.01486(17) Uani 1 1 d .
C14 C 0.41697(12) 0.65692(11) 0.05752(5) 0.0214(2) Uani 1 1 d .
H14A H 0.43327 0.59681 0.03073 0.032 Uiso 1 1 d R
H14B H 0.33251 0.70308 0.0483 0.032 Uiso 1 1 d R
H14C H 0.40824 0.61248 0.08948 0.032 Uiso 1 1 d R
C15 C 0.67710(12) 0.67753(11) 0.07520(5) 0.0195(2) Uani 1 1 d .
H15A H 0.66981 0.62349 0.10474 0.029 Uiso 1 1 d R
H15B H 0.75208 0.73694 0.08216 0.029 Uiso 1 1 d R
H15C H 0.69533 0.62655 0.04571 0.029 Uiso 1 1 d R
C16 C 0.54708(14) 0.82399(12) 0.01295(4) 0.0220(2) Uani 1 1 d .
H16A H 0.62498 0.88143 0.01588 0.033 Uiso 1 1 d R
H16B H 0.46237 0.87141 0.00589 0.033 Uiso 1 1 d R
H16C H 0.55833 0.76512 -0.01476 0.033 Uiso 1 1 d R
C17 C 0.81289(13) 1.30791(12) 0.09377(5) 0.0226(2) Uani 1 1 d .
H17A H 0.78395 1.33949 0.05988 0.034 Uiso 1 1 d R
H17B H 0.887 1.24743 0.09131 0.034 Uiso 1 1 d R
H17C H 0.84527 1.37739 0.11554 0.034 Uiso 1 1 d R
C18 C 0.89560(10) 0.98390(10) 0.06046(4) 0.01364(16) Uani 1 1 d .
C19 C 0.04615(13) 0.73631(14) 0.16984(5) 0.0267(3) Uani 1 1 d .
D19 D 0.0143 0.7698 0.1379 0.032 Uiso 1 1 d R
C20 C 0.05919(14) 0.60573(14) 0.17625(5) 0.0270(3) Uani 1 1 d .
D20 D 0.0365 0.5515 0.1485 0.032 Uiso 1 1 d R
C21 C 0.10596(15) 0.55589(13) 0.22397(5) 0.0268(2) Uani 1 1 d .
D21 D 0.1152 0.4683 0.2281 0.032 Uiso 1 1 d R
C22 C 0.13889(15) 0.63606(14) 0.26536(5) 0.0278(3) Uani 1 1 d .
D22 D 0.1691 0.6025 0.2975 0.033 Uiso 1 1 d R
C23 C 0.12688(15) 0.76617(14) 0.25890(5) 0.0292(3) Uani 1 1 d .
D23 D 0.1498 0.8203 0.2867 0.035 Uiso 1 1 d R
C24 C 0.08060(14) 0.81653(13) 0.21106(5) 0.0286(3) Uani 1 1 d .
D24 D 0.0728 0.9042 0.2068 0.034 Uiso 1 1 d R
C25 C -0.05910(13) 0.61787(13) -0.01191(5) 0.0250(2) Uani 1 1 d .
D25 D -0.0987 0.6968 -0.0199 0.03 Uiso 1 1 d R
C26 C 0.03803(14) 0.60513(13) 0.02999(5) 0.0265(2) Uani 1 1 d .
D26 D 0.0637 0.6756 0.0502 0.032 Uiso 1 1 d R
C27 C 0.09704(13) 0.48746(14) 0.04179(5) 0.0261(2) Uani 1 1 d .
D27 D 0.1624 0.4792 0.0699 0.031 Uiso 1 1 d R
O1 O 0.69722(8) 1.24738(8) 0.11550(3) 0.01877(15) Uani 1 1 d .
O2 O 0.83627(8) 0.97451(8) 0.10243(3) 0.01592(14) Uani 1 1 d .
O3 O 0.84739(9) 1.05150(9) 0.02246(3) 0.02099(16) Uani 1 1 d .
O4 O 1.01196(8) 0.91929(8) 0.05789(3) 0.01905(15) Uani 1 1 d .
H4A H 1.04663(8) 0.93621(8) 0.03075(3) 0.029 Uiso 1 1 d R
P1 P 0.51549(3) 0.87165(2) 0.115138(9) 0.01087(4) Uani 1 1 d .
Pd1 Pd 0.634113(7) 1.049763(7) 0.108806(3) 0.01065(2) Uani 1 1 d .

loop_
_atom_site_aniso_label
_atom_site_aniso_U_11
_atom_site_aniso_U_22
_atom_site_aniso_U_33
_atom_site_aniso_U_23
_atom_site_aniso_U_13
_atom_site_aniso_U_12
C1 0.0132(4) 0.0119(4) 0.0122(4) 0.0007(3) 0.0015(3) 0.0011(3)
C2 0.0134(4) 0.0125(4) 0.0147(4) 0.0004(3) 0.0005(3) 0.0012(3)
C3 0.0125(4) 0.0176(5) 0.0200(4) -0.0004(4) 0.0011(3) 0.0016(3)
C4 0.0153(4) 0.0185(5) 0.0219(5) -0.0024(4) 0.0017(4) 0.0048(4)
C5 0.0192(5) 0.0131(4) 0.0192(4) -0.0020(3) 0.0006(4) 0.0031(4)
C6 0.0159(4) 0.0122(4) 0.0142(4) 0.0003(3) 0.0009(3) 0.0004(3)
C7 0.0192(5) 0.0112(4) 0.0247(5) -0.0003(4) 0.0040(4) -0.0001(3)
C8 0.0121(4) 0.0127(4) 0.0202(4) -0.0009(3) 0.0004(3) -0.0003(3)
C9 0.0160(4) 0.0139(4) 0.0133(4) 0.0019(3) 0.0024(3) 0.0000(3)
C10 0.0286(6) 0.0210(5) 0.0134(4) -0.0005(4) 0.0050(4) 0.0017(4)
C11 0.0246(5) 0.0168(5) 0.0227(5) 0.0059(4) 0.0050(4) -0.0028(4)
C12 0.0184(5) 0.0245(5) 0.0181(4) 0.0038(4) -0.0022(4) 0.0010(4)
C13 0.0174(4) 0.0122(4) 0.0150(4) -0.0016(3) 0.0017(3) -0.0004(3)
C14 0.0224(5) 0.0165(5) 0.0252(5) -0.0053(4) -0.0001(4) -0.0035(4)
C15 0.0198(5) 0.0153(5) 0.0240(5) -0.0030(4) 0.0051(4) 0.0028(4)
C16 0.0329(6) 0.0204(5) 0.0127(4) -0.0011(4) 0.0020(4) -0.0011(4)
C17 0.0205(5) 0.0188(5) 0.0294(6) 0.0003(4) 0.0081(4) -0.0062(4)
C18 0.0122(4) 0.0129(4) 0.0159(4) -0.0006(3) 0.0018(3) -0.0009(3)
C19 0.0180(5) 0.0396(7) 0.0228(5) 0.0118(5) 0.0026(4) 0.0027(5)
C20 0.0262(6) 0.0359(7) 0.0188(5) 0.0004(5) 0.0007(4) -0.0074(5)
C21 0.0322(6) 0.0239(6) 0.0247(5) 0.0046(5) 0.0046(5) -0.0011(5)
C22 0.0322(6) 0.0325(7) 0.0185(5) 0.0045(5) -0.0004(4) 0.0033(5)
C23 0.0324(7) 0.0300(7) 0.0256(6) -0.0048(5) 0.0049(5) -0.0005(5)
C24 0.0279(6) 0.0251(6) 0.0345(6) 0.0072(5) 0.0124(5) 0.0059(5)
C25 0.0219(5) 0.0255(6) 0.0287(6) 0.0046(5) 0.0091(4) 0.0023(4)
C26 0.0262(6) 0.0271(6) 0.0267(6) -0.0043(5) 0.0059(5) -0.0044(5)
C27 0.0209(5) 0.0348(7) 0.0226(5) 0.0030(5) 0.0012(4) -0.0017(5)
O1 0.0162(3) 0.0120(3) 0.0290(4) 0.0006(3) 0.0075(3) -0.0020(3)
O2 0.0136(3) 0.0191(4) 0.0155(3) 0.0021(3) 0.0044(3) 0.0019(3)
O3 0.0186(4) 0.0265(4) 0.0181(3) 0.0068(3) 0.0032(3) 0.0068(3)
O4 0.0152(3) 0.0230(4) 0.0195(3) 0.0036(3) 0.0052(3) 0.0066(3)
P1 0.01139(10) 0.00958(10) 0.01173(10) 0.00025(8) 0.00140(8) -0.00012(8)
Pd1 0.01105(3) 0.00986(3) 0.01121(3) 0.00072(2) 0.00199(2) -0.00042(2)

loop_
_atom_type_symbol
_atom_type_description
_atom_type_scat_dispersion_real
_atom_type_scat_dispersion_imag
_atom_type_scat_source
C C 0.0033 0 'International Tables Vol C Tables 4.2.6.8 and 6.1.1.4'
H H 0 0 'International Tables Vol C Tables 4.2.6.8 and 6.1.1.4'
O O 0.0106 0 'International Tables Vol C Tables 4.2.6.8 and 6.1.1.4'
P P 0.1023 0 'International Tables Vol C Tables 4.2.6.8 and 6.1.1.4'
Pd Pd -0.9988 0 'International Tables Vol C Tables 4.2.6.8 and 6.1.1.4'
D D 0 0 'International Tables Vol C Tables 4.2.6.8 and 6.1.1.4'

loop_
_geom_angle_atom_site_label_1
_geom_angle_atom_site_label_2
_geom_angle_atom_site_label_3
_geom_angle
_geom_angle_site_symmetry_1
_geom_angle_site_symmetry_3
C6 C1 C2 119.58(9) . .
C6 C1 Pd1 115.83(7) . .
C2 C1 Pd1 124.54(7) . .
C3 C2 C1 120.23(10) . .
C3 C2 C8 123.19(9) . .
C1 C2 C8 116.56(9) . .
H3 C3 C4 120.13 . .
H3 C3 C2 120.14 . .
C4 C3 C2 119.74(10) . .
H4 C4 C5 119.79 . .
H4 C4 C3 119.79 . .
C5 C4 C3 120.42(10) . .
H5 C5 C4 119.93 . .
H5 C5 C6 119.93 . .
C4 C5 C6 120.13(10) . .
C5 C6 C1 119.79(10) . .
C5 C6 C7 120.63(9) . .
C1 C6 C7 119.50(9) . .
H7A C7 H7B 108.2 . .
H7A C7 O1 109.77 . .
H7B C7 O1 109.76 . .
H7A C7 C6 109.77 . .
H7B C7 C6 109.76 . .
O1 C7 C6 109.54(9) . .
H8A C8 H8B 108.6 . .
H8A C8 C2 110.45 . .
H8B C8 C2 110.45 . .
H8A C8 P1 110.45 . .
H8B C8 P1 110.46 . .
C2 C8 P1 106.39(7) . .
C11 C9 C12 109.92(9) . .
C11 C9 C10 108.68(9) . .
C12 C9 C10 107.82(9) . .
C11 C9 P1 113.27(7) . .
C12 C9 P1 110.26(7) . .
C10 C9 P1 106.69(7) . .
H10B C10 H10C 109.5 . .
H10B C10 H10A 109.5 . .
H10C C10 H10A 109.5 . .
H10B C10 C9 109.47 . .
H10C C10 C9 109.47 . .
H10A C10 C9 109.47 . .
H11A C11 H11B 109.5 . .
H11A C11 H11C 109.5 . .
H11B C11 H11C 109.5 . .
H11A C11 C9 109.47 . .
H11B C11 C9 109.48 . .
H11C C11 C9 109.47 . .
H12B C12 H12C 109.5 . .
H12B C12 H12A 109.5 . .
H12C C12 H12A 109.5 . .
H12B C12 C9 109.47 . .
H12C C12 C9 109.48 . .
H12A C12 C9 109.46 . .
C15 C13 C14 110.19(9) . .
C15 C13 C16 108.74(9) . .
C14 C13 C16 108.14(9) . .
C15 C13 P1 111.02(7) . .
C14 C13 P1 112.14(7) . .
C16 C13 P1 106.44(7) . .
H14A C14 H14B 109.5 . .
H14A C14 H14C 109.5 . .
H14B C14 H14C 109.5 . .
H14A C14 C13 109.48 . .
H14B C14 C13 109.47 . .
H14C C14 C13 109.47 . .
H15A C15 H15B 109.5 . .
H15A C15 H15C 109.5 . .
H15B C15 H15C 109.5 . .
H15A C15 C13 109.48 . .
H15B C15 C13 109.47 . .
H15C C15 C13 109.47 . .
H16B C16 H16A 109.5 . .
H16B C16 H16C 109.5 . .
H16A C16 H16C 109.5 . .
H16B C16 C13 109.47 . .
H16A C16 C13 109.46 . .
H16C C16 C13 109.48 . .
H17A C17 H17B 109.5 . .
H17A C17 H17C 109.5 . .
H17B C17 H17C 109.5 . .
H17A C17 O1 109.47 . .
H17B C17 O1 109.47 . .
H17C C17 O1 109.47 . .
O2 C18 O3 123.07(10) . .
O2 C18 O4 116.22(9) . .
O3 C18 O4 120.71(9) . .
C24 C19 C20 119.80(12) . .
C24 C19 D19 120.1 . .
C20 C19 D19 120.1 . .
C21 C20 C19 120.06(13) . .
C21 C20 D20 120 . .
C19 C20 D20 120 . .
C22 C21 C20 120.14(13) . .
C22 C21 D21 119.9 . .
C20 C21 D21 119.9 . .
C23 C22 C21 119.82(12) . .
C23 C22 D22 120.1 . .
C21 C22 D22 120.1 . .
C22 C23 C24 120.22(13) . .
C22 C23 D23 119.9 . .
C24 C23 D23 119.9 . .
C19 C24 C23 119.96(13) . .
C19 C24 D24 120 . .
C23 C24 D24 120 . .
C26 C25 C27 119.69(12) . 3_565
C26 C25 D25 120.2 . .
C27 C25 D25 120.2 3_565 .
C25 C26 C27 120.02(12) . .
C25 C26 D26 120 . .
C27 C26 D26 120 . .
C25 C27 C26 120.29(12) 3_565 .
C25 C27 D27 119.9 3_565 .
C26 C27 D27 119.9 . .
C7 O1 C17 113.44(9) . .
C7 O1 Pd1 113.74(6) . .
C17 O1 Pd1 127.95(7) . .
C18 O2 Pd1 120.80(7) . .
H4A O4 C18 109.47 . .
C8 P1 C13 106.07(5) . .
C8 P1 C9 106.08(5) . .
C13 P1 C9 113.02(5) . .
C8 P1 Pd1 104.53(3) . .
C13 P1 Pd1 115.70(3) . .
C9 P1 Pd1 110.51(3) . .
C1 Pd1 O2 174.83(4) . .
C1 Pd1 O1 80.69(4) . .
O2 Pd1 O1 96.40(3) . .
C1 Pd1 P1 82.49(3) . .
O2 Pd1 P1 99.86(2) . .
O1 Pd1 P1 162.03(2) . .

loop_
_geom_bond_atom_site_label_1
_geom_bond_atom_site_label_2
_geom_bond_distance
_geom_bond_site_symmetry_2
C1 C6 1.4018(14) .
C1 C2 1.4028(14) .
C1 Pd1 1.9617(10) .
C2 C3 1.3947(14) .
C2 C8 1.5054(14) .
C3 H3 0.93 .
C3 C4 1.3934(16) .
C4 H4 0.93 .
C4 C5 1.3904(16) .
C5 H5 0.93 .
C5 C6 1.3974(15) .
C6 C7 1.4973(15) .
C7 H7A 0.97 .
C7 H7B 0.97 .
C7 O1 1.4307(13) .
C8 H8A 0.97 .
C8 H8B 0.97 .
C8 P1 1.8385(10) .
C9 C11 1.5310(15) .
C9 C12 1.5356(15) .
C9 C10 1.5375(15) .
C9 P1 1.8706(10) .
C10 H10B 0.96 .
C10 H10C 0.96 .
C10 H10A 0.96 .
C11 H11A 0.96 .
C11 H11B 0.96 .
C11 H11C 0.96 .
C12 H12B 0.96 .
C12 H12C 0.96 .
C12 H12A 0.96 .
C13 C15 1.5321(15) .
C13 C14 1.5356(15) .
C13 C16 1.5380(15) .
C13 P1 1.8667(10) .
C14 H14A 0.96 .
C14 H14B 0.96 .
C14 H14C 0.96 .
C15 H15A 0.96 .
C15 H15B 0.96 .
C15 H15C 0.96 .
C16 H16B 0.96 .
C16 H16A 0.96 .
C16 H16C 0.96 .
C17 H17A 0.96 .
C17 H17B 0.96 .
C17 H17C 0.96 .
C17 O1 1.4320(13) .
C18 O2 1.2691(12) .
C18 O3 1.2727(13) .
C18 O4 1.3139(12) .
C19 C24 1.381(2) .
C19 C20 1.387(2) .
C19 D19 0.93 .
C20 C21 1.3863(18) .
C20 D20 0.93 .
C21 C22 1.3817(19) .
C21 D21 0.93 .
C22 C23 1.381(2) .
C22 D22 0.93 .
C23 C24 1.3898(19) .
C23 D23 0.93 .
C24 D24 0.93 .
C25 C26 1.3837(19) .
C25 C27 1.384(2) 3_565
C25 D25 0.93 .
C26 C27 1.385(2) .
C26 D26 0.93 .
C27 C25 1.384(2) 3_565
C27 D27 0.93 .
O1 Pd1 2.1665(8) .
O2 Pd1 2.1148(8) .
O4 H4A 0.82 .
P1 Pd1 2.2038(3) .
